data_7036582
loop_
_publ_author_name
'Yao, Shuang'
'Tam, Dennis Yiu Sun'
'Cheung, Pak Shing'
'Lam, Chi-Keung'
'Guo, Pei'
'Lam, Sik Lok'
'Lee, Hung Kay'

_publ_section_title
;
 Cobalt(ii) amido complexes derived from a monodentate arylamido ligand
 featuring a highly electron-withdrawing C6F5 substituent.
;
_journal_issue 41
_journal_name_full 'Dalton transactions (Cambridge, England : 2003)'
_journal_page_first 17950
_journal_page_last 17959
_journal_paper_doi 10.1039/c5dt00796h
_journal_volume 44
_journal_year 2015
_chemical_formula_sum 'C43 H53 Co F10 N4 Na O'
_chemical_formula_weight 913.81
_chemical_properties_physical 'Air-sensitive, Moisture-sensitive, Oxygen-sensitive'
_space_group_crystal_system orthorhombic
_space_group_IT_number 19
_space_group_name_Hall 'P 2ac 2ab'
_space_group_name_H-M_alt 'P 21 21 21'
_symmetry_space_group_name_Hall 'P 2ac 2ab'
_symmetry_space_group_name_H-M 'P 21 21 21'
_atom_sites_solution_hydrogens geom
_audit_creation_method SHELXL-2014/6
_audit_update_record
;
2015-06-19 deposited with the CCDC.
2015-09-18 downloaded from the CCDC.
;
_cell_angle_alpha 90
_cell_angle_beta 90
_cell_angle_gamma 90
_cell_formula_units_Z 4
_cell_length_a 12.6998(7)
_cell_length_b 17.6511(9)
_cell_length_c 20.9304(11)
_cell_measurement_reflns_used 3961
_cell_measurement_temperature 296(2)
_cell_measurement_theta_max 21.21
_cell_measurement_theta_min 2.31
_cell_volume 4691.9(4)
_computing_cell_refinement 'Bruker SMART'
_computing_data_collection 'Bruker SMART'
_computing_data_reduction 'Bruker SAINT'
_computing_molecular_graphics 'Bruker SHELXTL'
_computing_publication_material 'Bruker SHELXTL'
_computing_structure_refinement 'SHELXL-2014/6 (Sheldrick, 2014)'
_diffrn_ambient_temperature 296(2)
_diffrn_measured_fraction_theta_full 1.000
_diffrn_measured_fraction_theta_max 0.996
_diffrn_measurement_device_type 'CCD area detector'
_diffrn_measurement_method 'phi and omega scans'
_diffrn_radiation_type MoK\a
_diffrn_radiation_wavelength 0.71073
_diffrn_reflns_av_R_equivalents 0.0832
_diffrn_reflns_av_unetI/netI 0.1400
_diffrn_reflns_laue_measured_fraction_full 1.000
_diffrn_reflns_laue_measured_fraction_max 0.996
_diffrn_reflns_limit_h_max 16
_diffrn_reflns_limit_h_min -16
_diffrn_reflns_limit_k_max 15
_diffrn_reflns_limit_k_min -23
_diffrn_reflns_limit_l_max 27
_diffrn_reflns_limit_l_min -24
_diffrn_reflns_number 24638
_diffrn_reflns_point_group_measured_fraction_full 1.000
_diffrn_reflns_point_group_measured_fraction_max 0.998
_diffrn_reflns_theta_full 25.242
_diffrn_reflns_theta_max 27.911
_diffrn_reflns_theta_min 1.509
_exptl_absorpt_coefficient_mu 0.450
_exptl_absorpt_correction_T_max 1.0000
_exptl_absorpt_correction_T_min 0.820908
_exptl_absorpt_correction_type multi-scan
_exptl_crystal_colour 'greenish blue'
_exptl_crystal_density_diffrn 1.294
_exptl_crystal_description block
_exptl_crystal_F_000 1900
_exptl_crystal_size_max 0.300
_exptl_crystal_size_mid 0.300
_exptl_crystal_size_min 0.200
_refine_diff_density_max 0.242
_refine_diff_density_min -0.243
_refine_diff_density_rms 0.044
_refine_ls_abs_structure_details
;
 Refined as an inversion twin.
;
_refine_ls_abs_structure_Flack 0.55(2)
_refine_ls_extinction_method none
_refine_ls_goodness_of_fit_ref 0.910
_refine_ls_hydrogen_treatment riding
_refine_ls_matrix_type full
_refine_ls_number_parameters 542
_refine_ls_number_reflns 11102
_refine_ls_number_restraints 0
_refine_ls_restrained_S_all 0.910
_refine_ls_R_factor_all 0.1754
_refine_ls_R_factor_gt 0.0557
_refine_ls_shift/su_max 0.002
_refine_ls_shift/su_mean 0.000
_refine_ls_structure_factor_coef Fsqd
_refine_ls_weighting_details 'w=1/[\s^2^(Fo^2^)+(0.0399P)^2^] where P=(Fo^2^+2Fc^2^)/3'
_refine_ls_weighting_scheme calc
_refine_ls_wR_factor_gt 0.0892
_refine_ls_wR_factor_ref 0.1205
_reflns_Friedel_coverage 0.818
_reflns_friedel_fraction_full 1.000
_reflns_friedel_fraction_max 0.999
_reflns_number_gt 4830
_reflns_number_total 11102
_reflns_threshold_expression 'I > 2\s(I)'
_cod_data_source_file c5dt00796h1.cif
_cod_data_source_block Complex_7
_cod_depositor_comments 'Adding full bibliography for 7036576--7036582.cif.'
_cod_database_code 7036582
_shelx_space_group_comment
;
The symmetry employed for this shelxl refinement is uniquely defined
by the following loop, which should always be used as a source of
symmetry information in preference to the above space-group names.
They are only intended as comments.
;
_shelx_estimated_absorpt_t_min 0.877
_shelx_estimated_absorpt_t_max 0.915
_shelxl_version_number 2014/6

loop_
_space_group_symop_operation_xyz
'x, y, z'
'-x+1/2, -y, z+1/2'
'-x, y+1/2, -z+1/2'
'x+1/2, -y+1/2, -z'

loop_
_atom_site_label
_atom_site_type_symbol
_atom_site_fract_x
_atom_site_fract_y
_atom_site_fract_z
_atom_site_U_iso_or_equiv
_atom_site_adp_type
_atom_site_occupancy
_atom_site_site_symmetry_order
_atom_site_calc_flag
_atom_site_refinement_flags_posn
_atom_site_refinement_flags_adp
Co1 Co 0.48276(5) 0.50255(5) 0.17853(3) 0.0462(2) Uani 1 1 d . .
Na1 Na 0.2871(2) 0.62914(15) 0.23489(13) 0.0729(8) Uani 1 1 d . .
O1 O 0.3769(3) 0.5230(2) 0.23761(18) 0.0568(12) Uani 1 1 d . .
F1 F 0.5428(3) 0.38462(19) 0.21791(15) 0.0645(10) Uani 1 1 d . .
F2 F 0.6198(4) 0.2447(2) 0.23344(19) 0.0859(13) Uani 1 1 d . .
F3 F 0.6040(4) 0.1403(2) 0.1393(2) 0.1047(16) Uani 1 1 d . .
F4 F 0.5049(4) 0.1796(2) 0.0275(2) 0.1029(15) Uani 1 1 d . .
F5 F 0.4318(3) 0.3173(2) 0.00917(17) 0.0839(13) Uani 1 1 d . .
F6 F 0.4514(3) 0.6300(2) 0.14054(17) 0.0698(11) Uani 1 1 d . .
F7 F 0.4637(4) 0.7714(2) 0.0966(3) 0.1124(17) Uani 1 1 d . .
F8 F 0.6485(4) 0.8503(2) 0.1009(3) 0.1195(18) Uani 1 1 d . .
F9 F 0.8199(4) 0.7825(3) 0.1537(3) 0.132(2) Uani 1 1 d . .
F10 F 0.8130(3) 0.6430(2) 0.1970(2) 0.1035(16) Uani 1 1 d . .
N1 N 0.4480(4) 0.4327(3) 0.1091(2) 0.0446(12) Uani 1 1 d . .
N2 N 0.6200(4) 0.5521(3) 0.1849(2) 0.0499(13) Uani 1 1 d . .
N3 N 0.1238(6) 0.6567(4) 0.2920(4) 0.091(2) Uani 1 1 d . .
N4 N 0.1717(5) 0.6815(4) 0.1523(3) 0.0783(18) Uani 1 1 d . .
C1 C 0.3669(5) 0.4513(3) 0.0642(3) 0.0445(15) Uani 1 1 d . .
C2 C 0.3893(5) 0.5028(4) 0.0149(2) 0.0514(15) Uani 1 1 d . .
C3 C 0.3098(6) 0.5218(4) -0.0274(3) 0.069(2) Uani 1 1 d . .
H3A H 0.3236 0.5561 -0.0600 0.082 Uiso 1 1 calc R U
C4 C 0.2114(6) 0.4910(5) -0.0224(3) 0.075(2) Uani 1 1 d . .
H4A H 0.1593 0.5035 -0.0518 0.090 Uiso 1 1 calc R U
C5 C 0.1902(6) 0.4416(4) 0.0266(3) 0.068(2) Uani 1 1 d . .
H5A H 0.1233 0.4206 0.0297 0.081 Uiso 1 1 calc R U
C6 C 0.2653(5) 0.4223(3) 0.0711(3) 0.0552(18) Uani 1 1 d . .
C7 C 0.2355(6) 0.3702(5) 0.1263(4) 0.080(2) Uani 1 1 d . .
H7A H 0.2994 0.3595 0.1509 0.096 Uiso 1 1 calc R U
C8 C 0.1900(9) 0.2937(5) 0.1026(5) 0.148(4) Uani 1 1 d . .
H8A H 0.1723 0.2626 0.1387 0.222 Uiso 1 1 calc R U
H8B H 0.1279 0.3030 0.0776 0.222 Uiso 1 1 calc R U
H8C H 0.2415 0.2683 0.0768 0.222 Uiso 1 1 calc R U
C9 C 0.1568(7) 0.4095(6) 0.1706(4) 0.128(4) Uani 1 1 d . .
H9A H 0.1387 0.3761 0.2051 0.192 Uiso 1 1 calc R U
H9B H 0.1878 0.4549 0.1875 0.192 Uiso 1 1 calc R U
H9C H 0.0944 0.4222 0.1470 0.192 Uiso 1 1 calc R U
C10 C 0.4986(6) 0.5347(4) 0.0062(3) 0.075(2) Uani 1 1 d . .
H10A H 0.5318 0.5357 0.0485 0.090 Uiso 1 1 calc R U
C11 C 0.5644(6) 0.4832(6) -0.0356(4) 0.119(3) Uani 1 1 d . .
H11A H 0.6335 0.5044 -0.0406 0.178 Uiso 1 1 calc R U
H11B H 0.5697 0.4341 -0.0160 0.178 Uiso 1 1 calc R U
H11C H 0.5317 0.4783 -0.0768 0.178 Uiso 1 1 calc R U
C12 C 0.5006(8) 0.6169(5) -0.0200(4) 0.138(4) Uani 1 1 d . .
H12A H 0.5723 0.6334 -0.0243 0.207 Uiso 1 1 calc R U
H12B H 0.4667 0.6183 -0.0610 0.207 Uiso 1 1 calc R U
H12C H 0.4641 0.6498 0.0090 0.207 Uiso 1 1 calc R U
C13 C 0.4828(5) 0.3594(3) 0.1129(3) 0.0469(15) Uani 1 1 d . .
C14 C 0.5334(5) 0.3349(4) 0.1682(3) 0.0505(16) Uani 1 1 d . .
C15 C 0.5731(5) 0.2639(4) 0.1776(3) 0.0587(17) Uani 1 1 d . .
C16 C 0.5656(6) 0.2105(4) 0.1302(4) 0.072(2) Uani 1 1 d . .
C17 C 0.5167(6) 0.2308(4) 0.0750(3) 0.069(2) Uani 1 1 d . .
C18 C 0.4776(5) 0.3023(4) 0.0660(3) 0.0555(17) Uani 1 1 d . .
C19 C 0.7085(5) 0.5106(4) 0.2088(3) 0.0510(16) Uani 1 1 d . .
C20 C 0.7791(5) 0.4744(4) 0.1676(3) 0.0617(19) Uani 1 1 d . .
C21 C 0.8630(6) 0.4354(4) 0.1939(4) 0.080(2) Uani 1 1 d . .
H21A H 0.9103 0.4113 0.1668 0.097 Uiso 1 1 calc R U
C22 C 0.8790(6) 0.4308(4) 0.2588(4) 0.083(2) Uani 1 1 d . .
H22A H 0.9375 0.4058 0.2754 0.099 Uiso 1 1 calc R U
C23 C 0.8073(6) 0.4637(4) 0.2978(3) 0.073(2) Uani 1 1 d . .
H23A H 0.8166 0.4595 0.3418 0.087 Uiso 1 1 calc R U
C24 C 0.7208(5) 0.5033(5) 0.2753(3) 0.0597(16) Uani 1 1 d . .
C25 C 0.6459(6) 0.5402(5) 0.3217(4) 0.083(2) Uani 1 1 d . .
H25A H 0.5817 0.5535 0.2983 0.100 Uiso 1 1 calc R U
C26 C 0.6147(7) 0.4866(7) 0.3763(3) 0.131(4) Uani 1 1 d . .
H26A H 0.5671 0.5122 0.4047 0.197 Uiso 1 1 calc R U
H26B H 0.5808 0.4426 0.3590 0.197 Uiso 1 1 calc R U
H26C H 0.6766 0.4716 0.3994 0.197 Uiso 1 1 calc R U
C27 C 0.6933(8) 0.6128(6) 0.3473(4) 0.133(4) Uani 1 1 d . .
H27A H 0.6451 0.6359 0.3768 0.199 Uiso 1 1 calc R U
H27B H 0.7582 0.6016 0.3688 0.199 Uiso 1 1 calc R U
H27C H 0.7066 0.6469 0.3125 0.199 Uiso 1 1 calc R U
C28 C 0.7663(6) 0.4781(5) 0.0960(3) 0.090(3) Uani 1 1 d . .
H28A H 0.6959 0.4980 0.0867 0.108 Uiso 1 1 calc R U
C29 C 0.7759(8) 0.4008(6) 0.0651(4) 0.121(4) Uani 1 1 d . .
H29A H 0.7673 0.4056 0.0198 0.182 Uiso 1 1 calc R U
H29B H 0.8441 0.3799 0.0743 0.182 Uiso 1 1 calc R U
H29C H 0.7224 0.3679 0.0818 0.182 Uiso 1 1 calc R U
C30 C 0.8479(9) 0.5319(6) 0.0660(4) 0.151(5) Uani 1 1 d . .
H30A H 0.8382 0.5333 0.0206 0.226 Uiso 1 1 calc R U
H30B H 0.8389 0.5819 0.0832 0.226 Uiso 1 1 calc R U
H30C H 0.9176 0.5141 0.0756 0.226 Uiso 1 1 calc R U
C31 C 0.6330(5) 0.6257(4) 0.1677(3) 0.0552(17) Uani 1 1 d . .
C32 C 0.5478(6) 0.6665(4) 0.1433(3) 0.061(2) Uani 1 1 d . .
C33 C 0.5515(7) 0.7402(4) 0.1216(4) 0.076(2) Uani 1 1 d . .
C34 C 0.6424(8) 0.7790(4) 0.1246(4) 0.083(2) Uani 1 1 d . .
C35 C 0.7273(7) 0.7446(5) 0.1496(4) 0.084(2) Uani 1 1 d . .
C36 C 0.7242(6) 0.6719(4) 0.1716(4) 0.072(2) Uani 1 1 d . .
C37 C 0.3516(6) 0.4735(4) 0.2880(3) 0.081(2) Uani 1 1 d . .
H37A H 0.2951 0.4946 0.3127 0.122 Uiso 1 1 calc R U
H37B H 0.3302 0.4254 0.2708 0.122 Uiso 1 1 calc R U
H37C H 0.4122 0.4665 0.3148 0.122 Uiso 1 1 calc R U
C38 C 0.0687(10) 0.5865(6) 0.3031(6) 0.179(5) Uani 1 1 d . .
H38A H 0.1085 0.5557 0.3322 0.269 Uiso 1 1 calc R U
H38B H 0.0008 0.5970 0.3212 0.269 Uiso 1 1 calc R U
H38C H 0.0601 0.5600 0.2634 0.269 Uiso 1 1 calc R U
C39 C 0.1338(9) 0.6982(9) 0.3511(5) 0.183(6) Uani 1 1 d . .
H39A H 0.1705 0.7449 0.3433 0.274 Uiso 1 1 calc R U
H39B H 0.0650 0.7090 0.3678 0.274 Uiso 1 1 calc R U
H39C H 0.1725 0.6684 0.3814 0.274 Uiso 1 1 calc R U
C40 C 0.0625(7) 0.7020(6) 0.2482(5) 0.118(3) Uani 1 1 d . .
H40A H 0.0825 0.7545 0.2542 0.142 Uiso 1 1 calc R U
H40B H -0.0109 0.6976 0.2605 0.142 Uiso 1 1 calc R U
C41 C 0.0701(7) 0.6850(6) 0.1806(5) 0.127(3) Uani 1 1 d . .
H41A H 0.0358 0.6367 0.1733 0.153 Uiso 1 1 calc R U
H41B H 0.0298 0.7230 0.1577 0.153 Uiso 1 1 calc R U
C42 C 0.1698(10) 0.6356(7) 0.0946(5) 0.176(6) Uani 1 1 d . .
H42A H 0.2390 0.6340 0.0763 0.264 Uiso 1 1 calc R U
H42B H 0.1474 0.5852 0.1050 0.264 Uiso 1 1 calc R U
H42C H 0.1216 0.6575 0.0644 0.264 Uiso 1 1 calc R U
C43 C 0.2078(8) 0.7564(6) 0.1348(5) 0.145(4) Uani 1 1 d . .
H43A H 0.2765 0.7528 0.1159 0.217 Uiso 1 1 calc R U
H43B H 0.1597 0.7783 0.1047 0.217 Uiso 1 1 calc R U
H43C H 0.2113 0.7876 0.1723 0.217 Uiso 1 1 calc R U

loop_
_atom_site_aniso_label
_atom_site_aniso_U_11
_atom_site_aniso_U_22
_atom_site_aniso_U_33
_atom_site_aniso_U_23
_atom_site_aniso_U_13
_atom_site_aniso_U_12
Co1 0.0423(4) 0.0523(4) 0.0439(3) 0.0029(5) -0.0049(4) -0.0033(5)
Na1 0.0619(18) 0.0667(17) 0.0903(19) -0.0040(15) -0.0078(16) 0.0030(15)
O1 0.056(3) 0.060(3) 0.055(2) 0.008(2) 0.005(2) 0.004(2)
F1 0.076(3) 0.063(2) 0.054(2) 0.0035(17) -0.023(2) 0.007(2)
F2 0.089(3) 0.080(3) 0.088(3) 0.019(2) -0.020(3) 0.024(2)
F3 0.117(4) 0.062(3) 0.135(4) 0.007(3) 0.003(3) 0.033(3)
F4 0.134(4) 0.077(3) 0.098(3) -0.032(2) 0.004(3) 0.019(3)
F5 0.106(4) 0.088(3) 0.057(2) -0.013(2) -0.016(2) 0.017(3)
F6 0.056(3) 0.064(2) 0.089(3) 0.020(2) -0.012(2) -0.004(2)
F7 0.097(4) 0.079(3) 0.161(4) 0.045(3) -0.015(4) 0.005(3)
F8 0.136(5) 0.063(3) 0.159(4) 0.020(3) 0.024(4) -0.017(3)
F9 0.087(4) 0.087(3) 0.221(6) 0.012(3) 0.006(4) -0.039(3)
F10 0.061(3) 0.090(3) 0.160(4) 0.016(3) -0.029(3) -0.022(3)
N1 0.041(3) 0.049(3) 0.044(3) 0.004(2) -0.005(2) -0.002(3)
N2 0.041(3) 0.052(3) 0.057(3) 0.005(3) -0.009(3) -0.003(3)
N3 0.071(5) 0.103(6) 0.098(5) 0.013(4) 0.014(4) -0.003(4)
N4 0.064(5) 0.092(5) 0.079(4) -0.004(4) -0.005(4) 0.013(4)
C1 0.046(4) 0.049(4) 0.039(3) -0.001(3) -0.008(3) 0.000(3)
C2 0.056(4) 0.058(4) 0.040(3) 0.002(4) -0.005(3) -0.004(5)
C3 0.088(6) 0.066(5) 0.052(4) 0.012(3) -0.017(4) -0.003(4)
C4 0.083(6) 0.074(5) 0.068(4) 0.002(5) -0.035(4) 0.016(6)
C5 0.053(5) 0.065(5) 0.085(5) -0.003(4) -0.022(4) -0.012(4)
C6 0.049(5) 0.055(4) 0.062(4) 0.013(4) -0.018(4) 0.000(4)
C7 0.045(5) 0.096(6) 0.101(6) 0.039(5) -0.019(5) -0.006(5)
C8 0.145(10) 0.096(7) 0.202(11) 0.058(8) -0.018(10) -0.040(8)
C9 0.074(6) 0.188(10) 0.122(8) 0.045(8) 0.027(7) 0.012(7)
C10 0.072(6) 0.099(5) 0.053(4) 0.018(3) -0.004(4) -0.031(4)
C11 0.085(6) 0.196(10) 0.075(5) -0.008(6) 0.026(5) -0.015(7)
C12 0.159(10) 0.135(8) 0.120(7) 0.068(6) -0.033(7) -0.075(8)
C13 0.041(4) 0.054(4) 0.045(3) 0.002(3) -0.002(3) -0.003(4)
C14 0.045(4) 0.055(4) 0.052(4) 0.006(3) -0.004(4) 0.002(3)
C15 0.051(4) 0.065(5) 0.060(4) 0.017(4) -0.004(4) 0.007(4)
C16 0.073(6) 0.052(5) 0.089(6) 0.004(4) 0.009(5) 0.011(4)
C17 0.073(6) 0.063(5) 0.071(4) -0.014(4) -0.001(5) 0.016(5)
C18 0.050(4) 0.068(5) 0.048(3) -0.002(3) 0.004(4) 0.003(4)
C19 0.042(4) 0.056(4) 0.055(3) 0.000(4) -0.010(3) -0.017(4)
C20 0.045(4) 0.085(5) 0.055(4) -0.004(3) 0.001(3) -0.006(4)
C21 0.048(5) 0.107(6) 0.087(6) -0.018(5) -0.001(5) 0.014(5)
C22 0.059(6) 0.094(6) 0.095(6) -0.010(5) -0.024(5) 0.019(5)
C23 0.069(5) 0.083(5) 0.066(5) 0.000(4) -0.022(4) 0.010(4)
C24 0.050(4) 0.072(4) 0.058(4) -0.011(4) -0.015(3) -0.002(5)
C25 0.063(5) 0.127(7) 0.059(4) -0.020(5) -0.013(5) 0.020(5)
C26 0.094(7) 0.239(12) 0.062(5) 0.004(7) 0.001(5) 0.005(9)
C27 0.128(9) 0.139(8) 0.131(8) -0.078(7) -0.010(7) 0.016(7)
C28 0.063(5) 0.143(9) 0.064(5) -0.007(5) 0.007(4) 0.025(5)
C29 0.103(8) 0.178(10) 0.083(6) -0.042(7) 0.011(6) 0.006(7)
C30 0.205(13) 0.166(10) 0.080(6) 0.009(6) 0.042(7) -0.017(9)
C31 0.043(4) 0.065(5) 0.058(4) 0.002(4) -0.005(4) -0.001(4)
C32 0.055(5) 0.055(5) 0.074(5) 0.011(4) 0.007(4) -0.012(4)
C33 0.061(6) 0.062(6) 0.104(6) 0.019(5) 0.000(5) 0.000(5)
C34 0.088(7) 0.049(5) 0.110(6) 0.016(5) 0.017(6) -0.011(5)
C35 0.071(6) 0.065(6) 0.116(7) 0.006(5) 0.007(5) -0.016(5)
C36 0.056(5) 0.067(5) 0.093(5) 0.006(5) -0.017(5) -0.006(4)
C37 0.083(6) 0.090(6) 0.070(5) 0.015(4) 0.017(4) 0.004(4)
C38 0.166(12) 0.143(10) 0.228(13) 0.033(9) 0.079(11) -0.031(9)
C39 0.119(10) 0.329(18) 0.100(8) -0.074(10) -0.009(8) 0.056(11)
C40 0.070(7) 0.181(10) 0.104(7) -0.011(7) 0.005(6) 0.033(7)
C41 0.071(7) 0.187(10) 0.124(8) 0.010(8) -0.018(7) 0.027(7)
C42 0.207(14) 0.212(12) 0.108(8) -0.070(9) -0.050(9) 0.057(12)
C43 0.104(9) 0.162(10) 0.168(10) 0.074(8) 0.009(8) 0.024(8)

loop_
_atom_type_symbol
_atom_type_description
_atom_type_scat_dispersion_real
_atom_type_scat_dispersion_imag
_atom_type_scat_source
C C 0.0033 0.0016 'International Tables Vol C Tables 4.2.6.8 and 6.1.1.4'
H H 0.0000 0.0000 'International Tables Vol C Tables 4.2.6.8 and 6.1.1.4'
N N 0.0061 0.0033 'International Tables Vol C Tables 4.2.6.8 and 6.1.1.4'
O O 0.0106 0.0060 'International Tables Vol C Tables 4.2.6.8 and 6.1.1.4'
F F 0.0171 0.0103 'International Tables Vol C Tables 4.2.6.8 and 6.1.1.4'
Co Co 0.3494 0.9721 'International Tables Vol C Tables 4.2.6.8 and 6.1.1.4'
Na Na 0.0362 0.0249 'International Tables Vol C Tables 4.2.6.8 and 6.1.1.4'

loop_
_geom_angle_atom_site_label_1
_geom_angle_atom_site_label_2
_geom_angle_atom_site_label_3
_geom_angle
_geom_angle_site_symmetry_1
_geom_angle_site_symmetry_3
O1 Co1 N2 120.75(19) . .
O1 Co1 N1 116.92(19) . .
N2 Co1 N1 122.3(2) . .
O1 Co1 F1 99.91(15) . .
N2 Co1 F1 94.73(17) . .
N1 Co1 F1 77.14(16) . .
O1 Co1 Na1 31.83(13) . .
N2 Co1 Na1 108.67(15) . .
N1 Co1 Na1 119.10(15) . .
F1 Co1 Na1 131.68(10) . .
O1 Na1 N3 126.8(2) . .
O1 Na1 N4 130.7(2) . .
N3 Na1 N4 76.2(3) . .
O1 Na1 F2 116.96(19) . 3_655
N3 Na1 F2 96.4(2) . 3_655
N4 Na1 F2 99.5(2) . 3_655
O1 Na1 F6 69.18(14) . .
N3 Na1 F6 162.2(2) . .
N4 Na1 F6 87.02(19) . .
F2 Na1 F6 80.29(15) 3_655 .
O1 Na1 F3 78.01(15) . 3_655
N3 Na1 F3 87.1(2) . 3_655
N4 Na1 F3 151.2(2) . 3_655
F2 Na1 F3 58.81(14) 3_655 3_655
F6 Na1 F3 105.67(14) . 3_655
O1 Na1 Co1 26.59(11) . .
N3 Na1 Co1 152.1(2) . .
N4 Na1 Co1 115.04(18) . .
F2 Na1 Co1 106.08(14) 3_655 .
F6 Na1 Co1 42.70(8) . .
F3 Na1 Co1 90.60(11) 3_655 .
C37 O1 Co1 122.8(4) . .
C37 O1 Na1 115.6(4) . .
Co1 O1 Na1 121.6(2) . .
C14 F1 Co1 105.7(3) . .
C15 F2 Na1 130.8(4) . 3_645
C16 F3 Na1 110.8(5) . 3_645
C32 F6 Na1 128.0(4) . .
C13 N1 C1 119.1(4) . .
C13 N1 Co1 118.6(4) . .
C1 N1 Co1 120.4(4) . .
C31 N2 C19 119.1(5) . .
C31 N2 Co1 121.2(4) . .
C19 N2 Co1 119.7(4) . .
C38 N3 C40 108.5(9) . .
C38 N3 C39 109.9(9) . .
C40 N3 C39 108.1(8) . .
C38 N3 Na1 108.7(6) . .
C40 N3 Na1 104.9(5) . .
C39 N3 Na1 116.4(7) . .
C41 N4 C43 110.7(7) . .
C41 N4 C42 110.8(9) . .
C43 N4 C42 107.7(8) . .
C41 N4 Na1 105.5(5) . .
C43 N4 Na1 109.5(5) . .
C42 N4 Na1 112.7(6) . .
C6 C1 C2 120.1(6) . .
C6 C1 N1 120.9(5) . .
C2 C1 N1 118.9(5) . .
C3 C2 C1 118.5(6) . .
C3 C2 C10 120.3(6) . .
C1 C2 C10 121.2(5) . .
C4 C3 C2 121.5(6) . .
C3 C4 C5 119.2(6) . .
C4 C5 C6 121.9(7) . .
C5 C6 C1 118.7(6) . .
C5 C6 C7 119.4(6) . .
C1 C6 C7 121.9(6) . .
C6 C7 C9 110.3(6) . .
C6 C7 C8 112.1(7) . .
C9 C7 C8 110.2(7) . .
C2 C10 C11 110.7(6) . .
C2 C10 C12 114.0(7) . .
C11 C10 C12 110.3(7) . .
N1 C13 C14 119.4(5) . .
N1 C13 C18 128.3(5) . .
C14 C13 C18 112.3(6) . .
C15 C14 F1 116.6(6) . .
C15 C14 C13 125.1(6) . .
F1 C14 C13 118.3(5) . .
F2 C15 C14 121.0(6) . .
F2 C15 C16 118.9(6) . .
C14 C15 C16 120.1(7) . .
F3 C16 C17 122.0(8) . .
F3 C16 C15 120.3(7) . .
C17 C16 C15 117.7(7) . .
F4 C17 C16 119.9(7) . .
F4 C17 C18 118.3(7) . .
C16 C17 C18 121.8(6) . .
F5 C18 C17 117.3(6) . .
F5 C18 C13 119.6(6) . .
C17 C18 C13 123.1(6) . .
C20 C19 C24 119.8(6) . .
C20 C19 N2 121.5(5) . .
C24 C19 N2 118.7(6) . .
C21 C20 C19 118.3(6) . .
C21 C20 C28 120.1(7) . .
C19 C20 C28 121.6(6) . .
C22 C21 C20 122.5(7) . .
C23 C22 C21 118.1(7) . .
C22 C23 C24 123.0(7) . .
C23 C24 C19 118.2(6) . .
C23 C24 C25 119.9(6) . .
C19 C24 C25 121.9(6) . .
C24 C25 C27 110.0(7) . .
C24 C25 C26 112.1(7) . .
C27 C25 C26 111.2(7) . .
C20 C28 C29 112.1(7) . .
C20 C28 C30 111.1(7) . .
C29 C28 C30 109.1(7) . .
N2 C31 C32 119.8(6) . .
N2 C31 C36 129.3(6) . .
C32 C31 C36 110.9(6) . .
C33 C32 F6 117.2(7) . .
C33 C32 C31 125.5(7) . .
F6 C32 C31 117.3(6) . .
C34 C33 F7 121.4(7) . .
C34 C33 C32 119.6(8) . .
F7 C33 C32 119.0(7) . .
C35 C34 C33 118.5(7) . .
C35 C34 F8 121.1(8) . .
C33 C34 F8 120.3(9) . .
C34 C35 F9 119.8(8) . .
C34 C35 C36 122.2(8) . .
F9 C35 C36 117.9(8) . .
F10 C36 C35 117.7(7) . .
F10 C36 C31 119.3(6) . .
C35 C36 C31 123.0(7) . .
N3 C40 C41 118.0(8) . .
N4 C41 C40 118.4(8) . .

loop_
_geom_bond_atom_site_label_1
_geom_bond_atom_site_label_2
_geom_bond_distance
_geom_bond_site_symmetry_2
Co1 O1 1.862(4) .
Co1 N2 1.955(5) .
Co1 N1 1.957(4) .
Co1 F1 2.365(3) .
Co1 Na1 3.543(3) .
Na1 O1 2.193(5) .
Na1 N3 2.443(7) .
Na1 N4 2.448(7) .
Na1 F2 2.450(5) 3_655
Na1 F6 2.873(5) .
Na1 F3 2.980(5) 3_655
O1 C37 1.407(7) .
F1 C14 1.366(6) .
F2 C15 1.353(7) .
F2 Na1 2.450(5) 3_645
F3 C16 1.346(8) .
F3 Na1 2.980(5) 3_645
F4 C17 1.353(7) .
F5 C18 1.350(7) .
F6 C32 1.385(7) .
F7 C33 1.349(8) .
F8 C34 1.355(8) .
F9 C35 1.355(9) .
F10 C36 1.347(8) .
N1 C13 1.370(7) .
N1 C1 1.432(7) .
N2 C31 1.359(8) .
N2 C19 1.431(7) .
N3 C38 1.442(11) .
N3 C40 1.444(10) .
N3 C39 1.444(11) .
N4 C41 1.420(10) .
N4 C43 1.446(11) .
N4 C42 1.455(10) .
C1 C6 1.395(8) .
C1 C2 1.404(8) .
C2 C3 1.385(8) .
C2 C10 1.508(9) .
C3 C4 1.366(9) .
C4 C5 1.372(9) .
C5 C6 1.376(8) .
C6 C7 1.525(9) .
C7 C9 1.530(11) .
C7 C8 1.550(11) .
C10 C11 1.515(10) .
C10 C12 1.551(9) .
C13 C14 1.392(7) .
C13 C18 1.409(8) .
C14 C15 1.366(8) .
C15 C16 1.372(9) .
C16 C17 1.359(10) .
C17 C18 1.370(8) .
C19 C20 1.400(8) .
C19 C24 1.406(8) .
C20 C21 1.383(9) .
C20 C28 1.507(9) .
C21 C22 1.375(10) .
C22 C23 1.354(9) .
C23 C24 1.385(8) .
C24 C25 1.508(9) .
C25 C27 1.513(11) .
C25 C26 1.536(11) .
C28 C29 1.515(10) .
C28 C30 1.540(11) .
C31 C32 1.396(9) .
C31 C36 1.420(9) .
C32 C33 1.378(9) .
C33 C34 1.344(11) .
C34 C35 1.344(11) .
C35 C36 1.363(10) .
C40 C41 1.450(12) .
